data_1530971
loop_
_publ_author_name
'Wang, S.-H.'
'Eick, H.A.'
'Luo, S.M.'
'Kraemer, K.'
'Meyer, G.'

_publ_section_title
;
 Cs3 Tm2 I9: Crystal Growth and Structure Determination
;
_journal_name_full 'Journal of the Less-Common Metals'
_journal_page_first 45
_journal_page_last 48
_journal_volume 155
_journal_year 1989
_chemical_formula_sum 'Cs3 I9 Tm2'
_chemical_name_systematic 'Cs3 Tm2 I9'
_space_group_IT_number 194
_symmetry_space_group_name_Hall '-P 6c 2c'
_symmetry_space_group_name_H-M 'P 63/m m c'
_cell_angle_alpha 90
_cell_angle_beta 90
_cell_angle_gamma 120
_cell_formula_units_Z 2
_cell_length_a 8.385
_cell_length_b 8.385
_cell_length_c 21.18
_cell_volume 1289.623
_citation_journal_id_ASTM JCOMAH
_cod_data_source_file Wang_JCOMAH_1989_1863.cif
_cod_data_source_block Cs3I9Tm2
_cod_database_code 1530971

loop_
_symmetry_equiv_pos_as_xyz
x,y,z
x-y,x,z+1/2
-y,x-y,z
-x,-y,z+1/2
-x+y,-x,z
y,-x+y,z+1/2
-y,-x,-z+1/2
x-y,-y,-z
x,x-y,-z+1/2
y,x,-z
-x+y,y,-z+1/2
-x,-x+y,-z
-x,-y,-z
-x+y,-x,-z-1/2
y,-x+y,-z
x,y,-z-1/2
x-y,x,-z
-y,x-y,-z-1/2
y,x,z-1/2
-x+y,y,z
-x,-x+y,z-1/2
-y,-x,z
x-y,-y,z-1/2
x,x-y,z

loop_
_atom_site_label
_atom_site_type_symbol
_atom_site_fract_x
_atom_site_fract_y
_atom_site_fract_z
_atom_site_occupancy
_atom_site_U_iso_or_equiv
I1 I-1 0.16318 -0.16318 0.58455 1 0.0
I2 I-1 0.49654 -0.49654 0.75 1 0.0
Cs2 Cs+1 0 0 0.25 1 0.0
Cs1 Cs+1 0.33333 0.66667 0.07185 1 0.0
Tm1 Tm+3 0.66667 0.33333 0.15525 1 0.0
